data_7013682
loop_
_publ_author_name
'McKinley, Scott G.'
'Vecchi, Paul A.'
'Ellern, Arkady'
'Angelici, Robert J.'

_publ_section_title
;
 CpRu(CO)2(BF4) and [CpFe(CO)2(THF)]+ on mesoporous silica as
 adsorbents for the removal of dibenzothiophenes from hydrocarbon
 solutions.
;
_journal_issue 5
_journal_name_full 'Dalton transactions (Cambridge, England : 2003)'
_journal_page_first 788
_journal_page_last 793
_journal_paper_doi 10.1039/b311933e
_journal_year 2004
_chemical_formula_sum 'C21 H17 B F4 Fe O2 S'
_chemical_formula_weight 476.07
_chemical_name_systematic
;
?
;
_space_group_IT_number 14
_symmetry_cell_setting monoclinic
_symmetry_space_group_name_Hall '-P 2ybc'
_symmetry_space_group_name_H-M 'P 1 21/c 1'
_atom_sites_solution_hydrogens geom
_atom_sites_solution_primary direct
_atom_sites_solution_secondary difmap
_audit_creation_method SHELXL-97
_cell_angle_alpha 90.00
_cell_angle_beta 95.117(6)
_cell_angle_gamma 90.00
_cell_formula_units_Z 4
_cell_length_a 10.745(4)
_cell_length_b 10.025(3)
_cell_length_c 19.979(7)
_cell_measurement_reflns_used 984
_cell_measurement_temperature 298(2)
_cell_measurement_theta_max 22.90
_cell_measurement_theta_min 2.69
_cell_volume 2143.5(13)
_computing_cell_refinement 'Bruker SMART'
_computing_data_collection 'Bruker SMART'
_computing_data_reduction 'Bruker SAINT'
_computing_molecular_graphics 'Bruker SHELXTL'
_computing_publication_material 'Bruker SHELXTL'
_computing_structure_refinement 'SHELXL-97 (Sheldrick, 1997)'
_computing_structure_solution 'SHELXS-97 (Sheldrick, 1990)'
_diffrn_ambient_temperature 298(2)
_diffrn_measured_fraction_theta_full 0.995
_diffrn_measured_fraction_theta_max 0.995
_diffrn_measurement_device_type 'CCD area detector'
_diffrn_measurement_method 'phi and omega scans'
_diffrn_radiation_monochromator graphite
_diffrn_radiation_source 'fine-focus sealed tube'
_diffrn_radiation_type MoK\a
_diffrn_radiation_wavelength 0.71073
_diffrn_reflns_av_R_equivalents 0.0411
_diffrn_reflns_av_sigmaI/netI 0.0267
_diffrn_reflns_limit_h_max 11
_diffrn_reflns_limit_h_min -11
_diffrn_reflns_limit_k_max 11
_diffrn_reflns_limit_k_min -10
_diffrn_reflns_limit_l_max 22
_diffrn_reflns_limit_l_min -22
_diffrn_reflns_number 19216
_diffrn_reflns_theta_full 23.11
_diffrn_reflns_theta_max 23.11
_diffrn_reflns_theta_min 1.90
_exptl_absorpt_coefficient_mu 0.849
_exptl_absorpt_correction_T_max 0.93
_exptl_absorpt_correction_T_min 0.82
_exptl_absorpt_correction_type empirical
_exptl_absorpt_process_details 'Bruker, Sadabs'
_exptl_crystal_colour orange
_exptl_crystal_density_diffrn 1.475
_exptl_crystal_density_meas 0
_exptl_crystal_density_method 'not measured'
_exptl_crystal_description plate
_exptl_crystal_F_000 968
_exptl_crystal_size_max 0.50
_exptl_crystal_size_mid 0.20
_exptl_crystal_size_min 0.08
_refine_diff_density_max 1.137
_refine_diff_density_min -0.701
_refine_diff_density_rms 0.096
_refine_ls_extinction_method none
_refine_ls_goodness_of_fit_ref 1.057
_refine_ls_hydrogen_treatment 'riding model'
_refine_ls_matrix_type full
_refine_ls_number_parameters 271
_refine_ls_number_reflns 3002
_refine_ls_number_restraints 0
_refine_ls_restrained_S_all 1.057
_refine_ls_R_factor_all 0.0894
_refine_ls_R_factor_gt 0.0788
_refine_ls_shift/su_max 0.008
_refine_ls_shift/su_mean 0.000
_refine_ls_structure_factor_coef Fsqd
_refine_ls_weighting_details 'calc w=1/[\s^2^(Fo^2^)+(0.1110P)^2^+8.8333P] where P=(Fo^2^+2Fc^2^)/3'
_refine_ls_weighting_scheme calc
_refine_ls_wR_factor_gt 0.2063
_refine_ls_wR_factor_ref 0.2155
_reflns_number_gt 2542
_reflns_number_total 3002
_reflns_threshold_expression >2sigma(I)
_cod_data_source_file b311933e.txt
_cod_data_source_block ang55
_cod_depositor_comments
;
The following automatic conversions were performed:
'_symmetry_cell_setting' value 'Monoclinic' changed to 'monoclinic'
according to '/home/saulius/struct/CIF-dictionaries/cif_core.dic'
dictionary named 'cif_core.dic' version 2.4.1 from 2010-06-29.

Automatic conversion script
Id: cif_fix_enum 1527 2010-12-29 10:47:43Z saulius 
;
_cod_original_sg_symbol_H-M P2(1)/c
_cod_database_code 7013682

loop_
_symmetry_equiv_pos_as_xyz
'x, y, z'
'-x, y+1/2, -z+1/2'
'-x, -y, -z'
'x, -y-1/2, z-1/2'

loop_
_atom_site_label
_atom_site_type_symbol
_atom_site_fract_x
_atom_site_fract_y
_atom_site_fract_z
_atom_site_U_iso_or_equiv
_atom_site_adp_type
_atom_site_occupancy
_atom_site_symmetry_multiplicity
_atom_site_calc_flag
_atom_site_refinement_flags
_atom_site_disorder_assembly
_atom_site_disorder_group
Fe1 Fe 0.64054(8) 0.22231(9) 0.38682(5) 0.0457(4) Uani 1 1 d . . .
S1 S 0.78824(14) 0.38909(16) 0.40421(9) 0.0446(5) Uani 1 1 d . . .
C1 C 1.0992(7) 0.2758(8) 0.5113(5) 0.067(2) Uani 1 1 d . . .
H1A H 1.1780 0.2477 0.5014 0.081 Uiso 1 1 calc R . .
C2 C 1.0721(8) 0.2858(9) 0.5771(5) 0.075(2) Uani 1 1 d . . .
H2A H 1.1323 0.2632 0.6116 0.090 Uiso 1 1 calc R . .
C3 C 0.9554(8) 0.3292(8) 0.5923(4) 0.067(2) Uani 1 1 d . . .
H3A H 0.9397 0.3364 0.6372 0.080 Uiso 1 1 calc R . .
C4 C 0.8606(7) 0.3624(7) 0.5427(4) 0.0549(18) Uani 1 1 d . . .
C6 C 0.9011(7) 0.3929(7) 0.2826(4) 0.0580(19) Uani 1 1 d . . .
C7 C 1.0105(8) 0.3695(9) 0.2497(5) 0.076(2) Uani 1 1 d . . .
H7A H 1.0102 0.3882 0.2041 0.091 Uiso 1 1 calc R . .
C8 C 1.1179(8) 0.3192(9) 0.2842(5) 0.078(3) Uani 1 1 d . . .
H8A H 1.1873 0.3025 0.2608 0.094 Uiso 1 1 calc R . .
C9 C 1.1249(7) 0.2936(8) 0.3510(5) 0.069(2) Uani 1 1 d . . .
H9A H 1.1988 0.2619 0.3732 0.083 Uiso 1 1 calc R . .
C10 C 1.0189(6) 0.3154(6) 0.3871(4) 0.0483(16) Uani 1 1 d . . .
C11 C 1.0085(6) 0.3080(6) 0.4591(4) 0.0495(17) Uani 1 1 d . . .
C12 C 0.9094(6) 0.3637(6) 0.3504(3) 0.0472(16) Uani 1 1 d . . .
C13 C 0.8905(6) 0.3504(6) 0.4770(3) 0.0459(16) Uani 1 1 d . . .
C14 C 0.7355(7) 0.4131(9) 0.5599(4) 0.072(2) Uani 1 1 d . . .
H14A H 0.6835 0.4307 0.5192 0.108 Uiso 1 1 calc R . .
H14B H 0.7468 0.4938 0.5856 0.108 Uiso 1 1 calc R . .
H14C H 0.6963 0.3471 0.5858 0.108 Uiso 1 1 calc R . .
C16 C 0.7845(8) 0.4496(10) 0.2453(4) 0.084(3) Uani 1 1 d . . .
H16A H 0.7204 0.4583 0.2755 0.126 Uiso 1 1 calc R . .
H16B H 0.7563 0.3908 0.2091 0.126 Uiso 1 1 calc R . .
H16C H 0.8027 0.5356 0.2275 0.126 Uiso 1 1 calc R . .
C17 C 0.7108(8) 0.1163(8) 0.4514(5) 0.076(2) Uani 1 1 d . . .
C18 C 0.7164(8) 0.1420(8) 0.3219(5) 0.077(3) Uani 1 1 d . . .
C19 C 0.4816(8) 0.2571(17) 0.4367(5) 0.102(4) Uani 1 1 d . . .
H19A H 0.4760 0.2572 0.4854 0.122 Uiso 1 1 calc R . .
C20 C 0.5012(7) 0.3626(9) 0.3978(8) 0.091(4) Uani 1 1 d . . .
H20A H 0.5156 0.4540 0.4142 0.109 Uiso 1 1 calc R . .
C21 C 0.4947(8) 0.3251(13) 0.3322(6) 0.089(3) Uani 1 1 d . . .
H21A H 0.5033 0.3842 0.2939 0.107 Uiso 1 1 calc R . .
C22 C 0.4717(8) 0.1916(14) 0.3289(5) 0.090(3) Uani 1 1 d . . .
H22A H 0.4604 0.1385 0.2876 0.108 Uiso 1 1 calc R . .
C23 C 0.4634(7) 0.1452(9) 0.3920(8) 0.099(4) Uani 1 1 d . . .
H23A H 0.4427 0.0538 0.4044 0.118 Uiso 1 1 calc R . .
O2 O 0.7606(7) 0.0911(8) 0.2777(4) 0.119(3) Uani 1 1 d . . .
O1 O 0.7489(7) 0.0454(7) 0.4937(4) 0.125(3) Uani 1 1 d . . .
B1 B 0.4384(10) 0.2352(13) 0.6352(5) 0.074(3) Uani 1 1 d . . .
F1 F 0.4049(9) 0.3012(15) 0.5814(4) 0.221(6) Uani 1 1 d . . .
F2 F 0.5351(10) 0.1750(12) 0.6317(11) 0.321(11) Uani 1 1 d . . .
F3 F 0.486(2) 0.3296(14) 0.6726(6) 0.326(11) Uani 1 1 d . . .
F4 F 0.3533(9) 0.1780(14) 0.6651(5) 0.216(5) Uani 1 1 d . . .

loop_
_atom_site_aniso_label
_atom_site_aniso_U_11
_atom_site_aniso_U_22
_atom_site_aniso_U_33
_atom_site_aniso_U_23
_atom_site_aniso_U_13
_atom_site_aniso_U_12
Fe1 0.0313(5) 0.0402(6) 0.0655(7) -0.0056(4) 0.0028(4) 0.0014(4)
S1 0.0311(8) 0.0406(9) 0.0614(10) -0.0029(7) 0.0007(7) 0.0028(7)
C1 0.045(4) 0.068(5) 0.087(6) 0.009(4) -0.005(4) 0.005(4)
C2 0.060(5) 0.075(6) 0.085(6) 0.015(5) -0.026(4) -0.003(4)
C3 0.070(5) 0.068(5) 0.060(5) 0.001(4) -0.005(4) -0.010(4)
C4 0.053(4) 0.048(4) 0.063(5) -0.005(3) 0.001(3) -0.006(3)
C6 0.053(4) 0.054(4) 0.067(5) -0.002(4) 0.006(4) -0.014(3)
C7 0.074(6) 0.084(6) 0.073(5) -0.014(5) 0.023(4) -0.024(5)
C8 0.061(5) 0.086(6) 0.092(7) -0.020(5) 0.037(5) -0.013(5)
C9 0.034(4) 0.075(5) 0.100(7) -0.013(5) 0.017(4) 0.000(4)
C10 0.032(3) 0.040(3) 0.073(5) -0.012(3) 0.007(3) -0.003(3)
C11 0.034(3) 0.037(3) 0.077(5) -0.002(3) 0.001(3) 0.003(3)
C12 0.038(3) 0.039(4) 0.064(4) -0.005(3) 0.007(3) -0.003(3)
C13 0.036(3) 0.037(3) 0.063(4) -0.003(3) -0.003(3) 0.000(3)
C14 0.059(5) 0.089(6) 0.071(5) -0.020(4) 0.015(4) -0.001(4)
C16 0.082(6) 0.096(7) 0.072(5) 0.021(5) -0.006(5) -0.012(5)
C17 0.057(5) 0.046(4) 0.120(7) 0.007(5) -0.011(5) 0.000(4)
C18 0.060(5) 0.053(5) 0.123(8) -0.030(5) 0.027(5) -0.009(4)
C19 0.044(5) 0.200(15) 0.062(6) 0.013(7) 0.012(4) 0.028(7)
C20 0.028(4) 0.059(6) 0.183(12) -0.042(7) 0.001(6) 0.014(4)
C21 0.040(5) 0.115(9) 0.112(9) 0.047(7) 0.004(5) 0.013(5)
C22 0.042(5) 0.142(11) 0.084(7) -0.042(7) -0.011(4) 0.004(6)
C23 0.034(4) 0.053(5) 0.210(14) 0.028(7) 0.016(6) -0.009(4)
O2 0.103(5) 0.103(5) 0.162(7) -0.066(5) 0.064(5) -0.011(4)
O1 0.124(6) 0.083(5) 0.157(7) 0.053(5) -0.040(5) 0.007(4)
B1 0.059(6) 0.102(8) 0.059(6) -0.006(6) -0.004(5) 0.002(6)
F1 0.136(7) 0.413(18) 0.112(6) 0.052(9) 0.006(5) 0.038(9)
F2 0.125(8) 0.155(9) 0.69(3) 0.127(15) 0.090(13) 0.055(7)
F3 0.65(3) 0.187(12) 0.132(8) 0.000(8) 0.015(13) -0.134(17)
F4 0.156(8) 0.322(15) 0.176(9) 0.065(9) 0.050(7) -0.084(9)

loop_
_atom_type_symbol
_atom_type_description
_atom_type_scat_dispersion_real
_atom_type_scat_dispersion_imag
_atom_type_scat_source
C C 0.0033 0.0016 'International Tables Vol C Tables 4.2.6.8 and 6.1.1.4'
H H 0.0000 0.0000 'International Tables Vol C Tables 4.2.6.8 and 6.1.1.4'
B B 0.0013 0.0007 'International Tables Vol C Tables 4.2.6.8 and 6.1.1.4'
O O 0.0106 0.0060 'International Tables Vol C Tables 4.2.6.8 and 6.1.1.4'
F F 0.0171 0.0103 'International Tables Vol C Tables 4.2.6.8 and 6.1.1.4'
S S 0.1246 0.1234 'International Tables Vol C Tables 4.2.6.8 and 6.1.1.4'
Fe Fe 0.3463 0.8444 'International Tables Vol C Tables 4.2.6.8 and 6.1.1.4'

loop_
_geom_angle_atom_site_label_1
_geom_angle_atom_site_label_2
_geom_angle_atom_site_label_3
_geom_angle
_geom_angle_site_symmetry_1
_geom_angle_site_symmetry_3
_geom_angle_publ_flag
C18 Fe1 C17 93.8(4) . . ?
C18 Fe1 C23 110.5(5) . . ?
C17 Fe1 C23 94.2(4) . . ?
C18 Fe1 C20 139.6(6) . . ?
C17 Fe1 C20 126.0(6) . . ?
C23 Fe1 C20 64.7(4) . . ?
C18 Fe1 C19 150.6(5) . . ?
C17 Fe1 C19 93.8(4) . . ?
C23 Fe1 C19 40.5(5) . . ?
C20 Fe1 C19 37.6(4) . . ?
C18 Fe1 C22 87.8(4) . . ?
C17 Fe1 C22 127.1(5) . . ?
C23 Fe1 C22 38.1(4) . . ?
C20 Fe1 C22 63.9(4) . . ?
C19 Fe1 C22 65.2(4) . . ?
C18 Fe1 C21 102.2(5) . . ?
C17 Fe1 C21 156.3(4) . . ?
C23 Fe1 C21 63.9(4) . . ?
C20 Fe1 C21 38.0(4) . . ?
C19 Fe1 C21 63.9(4) . . ?
C22 Fe1 C21 38.0(4) . . ?
C18 Fe1 S1 94.8(3) . . ?
C17 Fe1 S1 94.7(3) . . ?
C23 Fe1 S1 152.5(3) . . ?
C20 Fe1 S1 89.2(2) . . ?
C19 Fe1 S1 112.9(5) . . ?
C22 Fe1 S1 137.9(4) . . ?
C21 Fe1 S1 101.2(4) . . ?
C12 S1 C13 91.7(3) . . ?
C12 S1 Fe1 109.6(2) . . ?
C13 S1 Fe1 109.3(2) . . ?
C2 C1 C11 120.1(7) . . ?
C1 C2 C3 120.3(7) . . ?
C2 C3 C4 122.5(8) . . ?
C13 C4 C3 115.8(7) . . ?
C13 C4 C14 122.2(6) . . ?
C3 C4 C14 122.0(7) . . ?
C12 C6 C7 115.9(7) . . ?
C12 C6 C16 122.8(7) . . ?
C7 C6 C16 121.3(7) . . ?
C8 C7 C6 121.2(8) . . ?
C9 C8 C7 122.0(8) . . ?
C8 C9 C10 119.7(8) . . ?
C12 C10 C9 117.3(7) . . ?
C12 C10 C11 113.3(5) . . ?
C9 C10 C11 129.1(7) . . ?
C1 C11 C13 117.5(7) . . ?
C1 C11 C10 129.7(6) . . ?
C13 C11 C10 112.6(6) . . ?
C6 C12 C10 123.9(6) . . ?
C6 C12 S1 125.2(5) . . ?
C10 C12 S1 110.9(5) . . ?
C4 C13 C11 123.7(6) . . ?
C4 C13 S1 125.1(5) . . ?
C11 C13 S1 111.1(5) . . ?
O1 C17 Fe1 175.8(8) . . ?
O2 C18 Fe1 176.7(9) . . ?
C20 C19 C23 106.0(9) . . ?
C20 C19 Fe1 71.2(5) . . ?
C23 C19 Fe1 69.2(5) . . ?
C19 C20 C21 110.0(9) . . ?
C19 C20 Fe1 71.3(5) . . ?
C21 C20 Fe1 71.7(5) . . ?
C20 C21 C22 108.3(9) . . ?
C20 C21 Fe1 70.3(5) . . ?
C22 C21 Fe1 70.6(5) . . ?
C23 C22 C21 108.6(9) . . ?
C23 C22 Fe1 70.2(5) . . ?
C21 C22 Fe1 71.5(5) . . ?
C22 C23 C19 107.1(9) . . ?
C22 C23 Fe1 71.8(5) . . ?
C19 C23 Fe1 70.3(5) . . ?
F2 B1 F4 117.4(13) . . ?
F2 B1 F3 95.7(15) . . ?
F4 B1 F3 109.0(12) . . ?
F2 B1 F1 112.7(13) . . ?
F4 B1 F1 117.7(10) . . ?
F3 B1 F1 100.1(13) . . ?

loop_
_geom_bond_atom_site_label_1
_geom_bond_atom_site_label_2
_geom_bond_distance
_geom_bond_site_symmetry_2
_geom_bond_publ_flag
Fe1 C18 1.784(9) . ?
Fe1 C17 1.787(9) . ?
Fe1 C23 2.066(8) . ?
Fe1 C20 2.080(7) . ?
Fe1 C19 2.081(8) . ?
Fe1 C22 2.086(8) . ?
Fe1 C21 2.098(8) . ?
Fe1 S1 2.3101(19) . ?
S1 C12 1.778(7) . ?
S1 C13 1.785(6) . ?
C1 C2 1.377(12) . ?
C1 C11 1.400(10) . ?
C2 C3 1.386(12) . ?
C3 C4 1.396(10) . ?
C4 C13 1.385(10) . ?
C4 C14 1.505(10) . ?
C6 C12 1.381(10) . ?
C6 C7 1.417(11) . ?
C6 C16 1.511(11) . ?
C7 C8 1.385(13) . ?
C8 C9 1.356(12) . ?
C9 C10 1.417(10) . ?
C10 C12 1.415(9) . ?
C10 C11 1.455(10) . ?
C11 C13 1.413(9) . ?
C17 O1 1.150(10) . ?
C18 O2 1.158(10) . ?
C19 C20 1.340(15) . ?
C19 C23 1.437(16) . ?
C20 C21 1.359(15) . ?
C21 C22 1.361(16) . ?
C22 C23 1.354(15) . ?
B1 F2 1.209(13) . ?
B1 F4 1.272(13) . ?
B1 F3 1.285(15) . ?
B1 F1 1.287(14) . ?
